data_1570570
loop_
_publ_author_name
'Ciomaga Hatnean, Vasile Cristian'
'Pui, Aurel'
'Simonov, Arkadiy'
'Ciomaga Hatnean, Monica'

_publ_section_title
;
 Crystal Growth of the R2SiO5 Compounds (R = Dy, Ho, and Er) by the
 Floating Zone Method Using a Laser-Diode-Heated Furnace
;
_journal_issue 12
_journal_name_full Crystals
_journal_page_first 1687
_journal_paper_doi 10.3390/cryst13121687
_journal_volume 13
_journal_year 2023
_chemical_formula_moiety 'Er2 O5 Si'
_chemical_formula_sum 'Er2 O5 Si'
_chemical_formula_weight 442.61
_space_group_crystal_system monoclinic
_space_group_IT_number 15
_space_group_name_Hall '-I 2ya'
_space_group_name_H-M_alt 'I 1 2/a 1'
_atom_sites_solution_hydrogens .
_atom_sites_solution_primary dual
_audit_contact_author_name
;
;
_audit_creation_date 2023-12-07
_audit_creation_method
;
Olex2 1.3
(compiled 2020.11.12 svn.r5f609507 for OlexSys, GUI svn.r6408)
;
_cell_angle_alpha 90
_cell_angle_beta 102.533(3)
_cell_angle_gamma 90
_cell_formula_units_Z 8
_cell_length_a 10.3690(3)
_cell_length_b 6.7028(2)
_cell_length_c 12.4640(3)
_cell_measurement_reflns_used 5308
_cell_measurement_temperature 293(2)
_cell_measurement_theta_max 29.4283
_cell_measurement_theta_min 4.6372
_cell_volume 845.62(4)
_computing_cell_refinement
;
CrysAlisPro, Agilent Technologies,
Version 1.171.36.20 (release 27-06-2012 CrysAlis171 .NET)
(compiled Jul 11 2012,15:38:31)
;
_computing_data_collection
;
CrysAlisPro, Agilent Technologies,
Version 1.171.36.20 (release 27-06-2012 CrysAlis171 .NET)
(compiled Jul 11 2012,15:38:31)
;
_computing_data_reduction
;
CrysAlisPro, Agilent Technologies,
Version 1.171.36.20 (release 27-06-2012 CrysAlis171 .NET)
(compiled Jul 11 2012,15:38:31)
;
_computing_molecular_graphics 'Olex2 1.3 (Dolomanov et al., 2009)'
_computing_publication_material 'Olex2 1.3 (Dolomanov et al., 2009)'
_computing_structure_refinement 'SHELXL 2018/3 (Sheldrick, 2015)'
_computing_structure_solution 'SHELXT 2018/2 (Sheldrick, 2018)'
_diffrn_ambient_temperature 293(2)
_diffrn_detector_area_resol_mean 8.1188
_diffrn_measured_fraction_theta_full 0.995
_diffrn_measured_fraction_theta_max 0.929
_diffrn_measurement_details
;
#__ type_ start__ end____ width___ exp.time_
 1 omega -16.00 74.00 1.0000 105.0000
omega____ theta____ kappa____ phi______ frames
 - 6.0485 57.0000 120.0000 90

#__ type_ start__ end____ width___ exp.time_
 2 omega -63.00 30.00 1.0000 105.0000
omega____ theta____ kappa____ phi______ frames
 - 6.0485 -57.0000 -30.0000 93

#__ type_ start__ end____ width___ exp.time_
 3 omega -59.00 13.00 1.0000 105.0000
omega____ theta____ kappa____ phi______ frames
 - -7.9235 -42.0000 162.0000 72

#__ type_ start__ end____ width___ exp.time_
 4 omega -25.00 45.00 1.0000 105.0000
omega____ theta____ kappa____ phi______ frames
 - 6.0485 -99.0000 -90.0000 70

#__ type_ start__ end____ width___ exp.time_
 5 omega -24.00 78.00 1.0000 105.0000
omega____ theta____ kappa____ phi______ frames
 - 6.0485 77.0000 -30.0000 102

#__ type_ start__ end____ width___ exp.time_
 6 omega -65.00 29.00 1.0000 105.0000
omega____ theta____ kappa____ phi______ frames
 - 6.0485 -38.0000 30.0000 94

#__ type_ start__ end____ width___ exp.time_
 7 omega -25.00 13.00 1.0000 105.0000
omega____ theta____ kappa____ phi______ frames
 - 6.0485 -99.0000 -180.0000 38

#__ type_ start__ end____ width___ exp.time_
 8 omega -25.00 45.00 1.0000 105.0000
omega____ theta____ kappa____ phi______ frames
 - 6.0485 -99.0000 150.0000 70
;
_diffrn_measurement_device_type 'Xcalibur, Onyx'
_diffrn_measurement_method '\w scans'
_diffrn_orient_matrix_UB_11 -0.0273905000
_diffrn_orient_matrix_UB_12 0.0952383000
_diffrn_orient_matrix_UB_13 -0.0159383000
_diffrn_orient_matrix_UB_21 -0.0526952000
_diffrn_orient_matrix_UB_22 -0.0202289000
_diffrn_orient_matrix_UB_23 0.0263836000
_diffrn_orient_matrix_UB_31 0.0372017000
_diffrn_orient_matrix_UB_32 0.0414369000
_diffrn_orient_matrix_UB_33 0.0494861000
_diffrn_radiation_monochromator graphite
_diffrn_radiation_type 'Mo K\a'
_diffrn_radiation_wavelength 0.71073
_diffrn_reflns_av_R_equivalents 0.0475
_diffrn_reflns_av_unetI/netI 0.0297
_diffrn_reflns_Laue_measured_fraction_full 0.995
_diffrn_reflns_Laue_measured_fraction_max 0.929
_diffrn_reflns_limit_h_max 13
_diffrn_reflns_limit_h_min -14
_diffrn_reflns_limit_k_max 9
_diffrn_reflns_limit_k_min -9
_diffrn_reflns_limit_l_max 16
_diffrn_reflns_limit_l_min -16
_diffrn_reflns_number 8808
_diffrn_reflns_point_group_measured_fraction_full 0.995
_diffrn_reflns_point_group_measured_fraction_max 0.929
_diffrn_reflns_theta_full 25.242
_diffrn_reflns_theta_max 29.494
_diffrn_reflns_theta_min 4.647
_diffrn_source 'Enhance (Mo) X-ray Source'
_exptl_absorpt_coefficient_mu 39.613
_exptl_absorpt_correction_T_max 1.00000
_exptl_absorpt_correction_T_min 0.38068
_exptl_absorpt_correction_type multi-scan
_exptl_absorpt_process_details
'CrysAlisPro, Agilent Technologies,Version 1.171.36.20 (release 27-06-2012 CrysAlis171 .NET)(compiled Jul 11 2012,15:38:31)Empirical absorption correction using spherical harmonics, implemented in SCALE3 ABSPACK scaling algorithm.'
_exptl_crystal_colour pink
_exptl_crystal_colour_lustre .
_exptl_crystal_colour_modifier .
_exptl_crystal_colour_primary pink
_exptl_crystal_density_diffrn 6.953
_exptl_crystal_description block
_exptl_crystal_F_000 1520
_exptl_crystal_recrystallization_method 'Laser-heating floating zone furnace'
_exptl_crystal_size_max 0.06
_exptl_crystal_size_mid 0.02
_exptl_crystal_size_min 0.02
_refine_diff_density_max 3.271
_refine_diff_density_min -2.255
_refine_diff_density_rms 0.532
_refine_ls_extinction_coef 0.00026(5)
_refine_ls_extinction_expression Fc^*^=kFc[1+0.001xFc^2^\l^3^/sin(2\q)]^-1/4^
_refine_ls_extinction_method 'SHELXL-2018/3 (Sheldrick 2018)'
_refine_ls_goodness_of_fit_ref 1.180
_refine_ls_hydrogen_treatment undef
_refine_ls_matrix_type full
_refine_ls_number_parameters 49
_refine_ls_number_reflns 1092
_refine_ls_number_restraints 0
_refine_ls_restrained_S_all 1.180
_refine_ls_R_factor_all 0.0388
_refine_ls_R_factor_gt 0.0318
_refine_ls_shift/su_max 0.001
_refine_ls_shift/su_mean 0.000
_refine_ls_structure_factor_coef Fsqd
_refine_ls_weighting_details 'w=1/[\s^2^(Fo^2^)+(0.0298P)^2^+18.8645P] where P=(Fo^2^+2Fc^2^)/3'
_refine_ls_weighting_scheme calc
_refine_ls_wR_factor_gt 0.0653
_refine_ls_wR_factor_ref 0.0684
_reflns_Friedel_coverage 0.000
_reflns_Friedel_fraction_full .
_reflns_Friedel_fraction_max .
_reflns_number_gt 955
_reflns_number_total 1092
_reflns_threshold_expression 'I > 2\s(I)'
_cod_data_source_file Er2SiO5_15032023.cif
_cod_data_source_block er2sio5_15032023
_cod_database_code 1570570
_shelx_shelxl_version_number 2018/3
_chemical_oxdiff_formula 'Er2 Si O5'
_shelx_space_group_comment
;
The symmetry employed for this shelxl refinement is uniquely defined
by the following loop, which should always be used as a source of
symmetry information in preference to the above space-group names.
They are only intended as comments.
;
_shelx_estimated_absorpt_t_max 0.505
_shelx_estimated_absorpt_t_min 0.200
_reflns_odcompleteness_completeness 99.36
_reflns_odcompleteness_iscentric 1
_reflns_odcompleteness_theta 26.32
_olex2_refinement_description
;
;
_olex2_exptl_crystal_mounting_method 'Mitegen loop in Cargille oil'
_olex2_submission_special_instructions 'No special instructions were received'

loop_
_space_group_symop_operation_xyz
'x, y, z'
'-x+1/2, y, -z'
'x+1/2, y+1/2, z+1/2'
'-x+1, y+1/2, -z+1/2'
'-x, -y, -z'
'x-1/2, -y, z'
'-x+1/2, -y+1/2, -z+1/2'
'x, -y+1/2, z+1/2'

loop_
_atom_site_label
_atom_site_type_symbol
_atom_site_fract_x
_atom_site_fract_y
_atom_site_fract_z
_atom_site_U_iso_or_equiv
_atom_site_adp_type
_atom_site_occupancy
_atom_site_site_symmetry_order
_atom_site_calc_flag
_atom_site_refinement_flags_posn
_atom_site_refinement_flags_adp
_atom_site_refinement_flags_occupancy
_atom_site_disorder_assembly
_atom_site_disorder_group
Er01 Er 0.80608(4) 0.62370(6) 0.64137(3) 0.00985(15) Uani 1 1 d . . . . .
Er02 Er 0.42845(4) 0.74490(6) 0.46292(3) 0.00941(15) Uani 1 1 d . . . . .
Si03 Si 0.6258(2) 0.4092(4) 0.81852(19) 0.0098(5) Uani 1 1 d . . . . .
O004 O 0.6207(6) 0.5962(9) 0.5181(5) 0.0106(12) Uiso 1 1 d . . . . .
O005 O 0.5275(6) 0.3546(9) 0.7031(5) 0.0081(12) Uiso 1 1 d . . . . .
O006 O 0.7019(6) 0.2148(10) 0.8820(5) 0.0100(13) Uiso 1 1 d . . . . .
O007 O 0.5517(6) 0.4978(10) 0.9107(5) 0.0125(12) Uiso 1 1 d . . . . .
O008 O 0.7378(6) 0.5682(10) 0.7991(5) 0.0133(13) Uiso 1 1 d . . . . .

loop_
_atom_site_aniso_label
_atom_site_aniso_U_11
_atom_site_aniso_U_22
_atom_site_aniso_U_33
_atom_site_aniso_U_23
_atom_site_aniso_U_13
_atom_site_aniso_U_12
Er01 0.0091(2) 0.0113(2) 0.0090(2) -0.00114(15) 0.00173(15) -0.00030(15)
Er02 0.0088(2) 0.0099(2) 0.0096(2) -0.00090(14) 0.00214(15) -0.00045(14)
Si03 0.0084(11) 0.0123(13) 0.0081(11) -0.0005(9) 0.0008(9) 0.0008(9)

loop_
_atom_type_symbol
_atom_type_description
_atom_type_scat_dispersion_real
_atom_type_scat_dispersion_imag
_atom_type_scat_source
O O 0.0106 0.0060 'International Tables Vol C Tables 4.2.6.8 and 6.1.1.4'
Si Si 0.0817 0.0704 'International Tables Vol C Tables 4.2.6.8 and 6.1.1.4'
Er Er -0.2586 4.9576 'International Tables Vol C Tables 4.2.6.8 and 6.1.1.4'

loop_
_geom_angle_atom_site_label_1
_geom_angle_atom_site_label_2
_geom_angle_atom_site_label_3
_geom_angle
_geom_angle_site_symmetry_1
_geom_angle_site_symmetry_3
Er01 Er01 Er01 132.420(19) 2_656 7_666
Er01 Er01 Er02 64.580(10) 2_656 5_666
Er01 Er01 Er02 165.87(2) 7_666 6_665
Er01 Er01 Er02 58.350(10) 2_656 6_665
Er02 Er01 Er01 107.393(16) 5_666 7_666
Er02 Er01 Er01 74.395(14) 2_656 2_656
Er02 Er01 Er01 126.779(19) 2_656 7_666
Er02 Er01 Er02 61.300(13) 2_656 6_665
Er02 Er01 Er02 125.564(15) 2_656 5_666
Er02 Er01 Er02 67.095(13) 5_666 6_665
Si03 Er01 Er01 61.42(4) 7_666 7_666
Si03 Er01 Er01 99.89(4) 7_666 2_656
Si03 Er01 Er02 69.99(4) 7_666 2_656
Si03 Er01 Er02 148.34(4) 7_666 5_666
Si03 Er01 Er02 130.15(4) 7_666 6_665
O004 Er01 Er01 40.28(16) . 2_656
O004 Er01 Er01 38.37(15) 2_656 2_656
O004 Er01 Er01 100.95(16) . 7_666
O004 Er01 Er01 156.46(16) 2_656 7_666
O004 Er01 Er02 114.39(16) . 2_656
O004 Er01 Er02 41.42(17) . 5_666
O004 Er01 Er02 83.46(16) . 6_665
O004 Er01 Er02 40.04(15) 2_656 2_656
O004 Er01 Er02 37.48(16) 2_656 6_665
O004 Er01 Er02 87.43(16) 2_656 5_666
O004 Er01 Si03 96.34(17) 2_656 7_666
O004 Er01 Si03 108.64(17) . 7_666
O004 Er01 O004 77.9(2) . 2_656
O004 Er01 O005 156.1(2) . 6_665
O004 Er01 O006 79.6(2) 2_656 7_656
O004 Er01 O006 79.9(2) . 7_656
O004 Er01 O008 95.6(2) . 7_666
O004 Er01 O008 101.7(2) . .
O005 Er01 Er01 100.61(15) 6_665 7_666
O005 Er01 Er01 115.97(15) 6_665 2_656
O005 Er01 Er02 78.09(15) 6_665 6_665
O005 Er01 Er02 137.83(15) 6_665 5_666
O005 Er01 Er02 42.77(15) 6_665 2_656
O005 Er01 Si03 73.31(16) 6_665 7_666
O005 Er01 O004 78.3(2) 6_665 2_656
O005 Er01 O006 96.5(2) 6_665 7_656
O005 Er01 O008 95.2(2) 6_665 7_666
O006 Er01 Er01 123.67(16) 7_656 7_666
O006 Er01 Er01 82.86(15) 7_656 2_656
O006 Er01 Er02 43.44(15) 7_656 6_665
O006 Er01 Er02 41.57(15) 7_656 5_666
O006 Er01 Er02 101.50(15) 7_656 2_656
O006 Er01 Si03 169.67(16) 7_656 7_666
O008 Er01 Er01 106.57(16) 7_666 2_656
O008 Er01 Er01 37.44(16) 7_666 7_666
O008 Er01 Er01 141.78(16) . 2_656
O008 Er01 Er01 37.69(17) . 7_666
O008 Er01 Er02 98.28(16) 7_666 2_656
O008 Er01 Er02 83.31(16) . 5_666
O008 Er01 Er02 128.42(17) . 6_665
O008 Er01 Er02 126.04(16) 7_666 5_666
O008 Er01 Er02 143.82(16) . 2_656
O008 Er01 Er02 156.22(16) 7_666 6_665
O008 Er01 Si03 97.15(17) . 7_666
O008 Er01 Si03 28.36(16) 7_666 7_666
O008 Er01 O004 165.9(2) . 2_656
O008 Er01 O004 119.0(2) 7_666 2_656
O008 Er01 O005 101.6(2) . 6_665
O008 Er01 O006 159.8(2) 7_666 7_656
O008 Er01 O006 86.4(2) . 7_656
O008 Er01 O008 75.1(3) . 7_666
Er01 Er02 Er01 118.701(13) 2_656 6_565
Er01 Er02 Er01 104.139(12) 2_656 5_666
Er01 Er02 Er01 57.072(13) 5_666 6_565
Er01 Er02 Er02 70.777(14) 5_666 5_666
Er01 Er02 Er02 63.938(13) 2_656 5_666
Er02 Er02 Er01 54.763(12) 5_666 6_565
Si03 Er02 Er01 63.96(5) 4_556 6_565
Si03 Er02 Er01 137.69(4) 4_556 2_656
Si03 Er02 Er01 109.39(5) 4_556 5_666
Si03 Er02 Er02 103.83(5) 4_556 5_666
O004 Er02 Er01 91.00(15) 5_666 2_656
O004 Er02 Er01 37.83(14) 5_666 5_666
O004 Er02 Er01 85.18(16) . 6_565
O004 Er02 Er01 35.98(15) 5_666 6_565
O004 Er02 Er01 107.72(17) . 5_666
O004 Er02 Er01 41.86(16) . 2_656
O004 Er02 Er02 35.65(15) 5_666 5_666
O004 Er02 Er02 38.77(17) . 5_666
O004 Er02 Si03 99.86(15) 5_666 4_556
O004 Er02 Si03 102.18(16) . 4_556
O004 Er02 O004 74.4(2) . 5_666
O004 Er02 O005 78.9(2) . 5_666
O004 Er02 O006 72.1(2) 5_666 4_556
O004 Er02 O006 108.3(2) . 4_556
O004 Er02 O006 147.8(2) . 3_454
O004 Er02 O007 84.7(2) . 8_564
O004 Er02 O007 100.4(2) . 4_556
O005 Er02 Er01 73.81(15) 5_666 5_666
O005 Er02 Er01 120.12(15) 5_666 6_565
O005 Er02 Er01 41.65(14) 5_666 2_656
O005 Er02 Er02 79.52(15) 5_666 5_666
O005 Er02 Si03 175.91(16) 5_666 4_556
O005 Er02 O004 84.2(2) 5_666 5_666
O005 Er02 O006 87.9(2) 5_666 3_454
O005 Er02 O006 151.6(2) 5_666 4_556
O005 Er02 O007 74.7(2) 5_666 8_564
O006 Er02 Er01 77.90(14) 4_556 5_666
O006 Er02 Er01 40.10(16) 3_454 5_666
O006 Er02 Er01 37.27(14) 4_556 6_565
O006 Er02 Er01 76.22(15) 3_454 6_565
O006 Er02 Er01 149.85(14) 4_556 2_656
O006 Er02 Er01 129.25(15) 3_454 2_656
O006 Er02 Er02 110.20(16) 3_454 5_666
O006 Er02 Er02 89.44(14) 4_556 5_666
O006 Er02 Si03 93.03(16) 3_454 4_556
O006 Er02 Si03 31.83(15) 4_556 4_556
O006 Er02 O004 75.1(2) 3_454 5_666
O006 Er02 O006 71.4(2) 3_454 4_556
O007 Er02 Er01 136.56(15) 4_556 5_666
O007 Er02 Er01 118.78(15) 4_556 2_656
O007 Er02 Er01 142.90(15) 8_564 5_666
O007 Er02 Er01 61.85(15) 8_564 2_656
O007 Er02 Er01 159.91(14) 8_564 6_565
O007 Er02 Er01 94.10(16) 4_556 6_565
O007 Er02 Er02 121.43(15) 4_556 5_666
O007 Er02 Er02 121.50(15) 8_564 5_666
O007 Er02 Si03 30.69(16) 4_556 4_556
O007 Er02 Si03 101.44(16) 8_564 4_556
O007 Er02 O004 129.4(2) 4_556 5_666
O007 Er02 O004 152.8(2) 8_564 5_666
O007 Er02 O005 145.3(2) 4_556 5_666
O007 Er02 O006 106.9(2) 4_556 3_454
O007 Er02 O006 120.1(2) 8_564 3_454
O007 Er02 O006 132.4(2) 8_564 4_556
O007 Er02 O006 61.9(2) 4_556 4_556
O007 Er02 O007 70.8(2) 4_556 8_564
Er02 Si03 Er01 106.50(7) 4_546 7_666
O005 Si03 Er01 115.7(2) . 7_666
O005 Si03 Er02 120.2(2) . 4_546
O005 Si03 O006 113.3(3) . .
O005 Si03 O007 114.1(3) . .
O005 Si03 O008 110.3(3) . .
O006 Si03 Er01 129.2(2) . 7_666
O006 Si03 Er02 56.8(2) . 4_546
O007 Si03 Er01 70.0(2) . 7_666
O007 Si03 Er02 46.0(2) . 4_546
O007 Si03 O006 101.7(3) . .
O007 Si03 O008 109.1(3) . .
O008 Si03 Er01 41.4(2) . 7_666
O008 Si03 Er02 129.2(2) . 4_546
O008 Si03 O006 107.9(3) . .
Er01 O004 Er01 101.4(2) . 2_656
Er01 O004 Er02 141.0(3) . .
Er01 O004 Er02 106.5(2) 2_656 5_666
Er01 O004 Er02 100.7(2) . 5_666
Er02 O004 Er01 98.1(2) . 2_656
Er02 O004 Er02 105.6(2) . 5_666
Er01 O005 Er02 95.6(2) 6_565 5_666
Si03 O005 Er01 133.3(3) . 6_565
Si03 O005 Er02 130.9(3) . 5_666
Er01 O006 Er02 98.3(2) 7_656 3_545
Er01 O006 Er02 99.3(2) 7_656 4_546
Er02 O006 Er02 107.8(2) 3_545 4_546
Si03 O006 Er01 136.8(3) . 7_656
Si03 O006 Er02 118.1(3) . 3_545
Si03 O006 Er02 91.3(3) . 4_546
Er02 O007 Er02 109.2(2) 4_546 8_565
Si03 O007 Er02 147.4(4) . 8_565
Si03 O007 Er02 103.3(3) . 4_546
Er01 O008 Er01 104.9(3) . 7_666
Si03 O008 Er01 127.1(4) . .
Si03 O008 Er01 110.2(3) . 7_666

loop_
_geom_bond_atom_site_label_1
_geom_bond_atom_site_label_2
_geom_bond_distance
_geom_bond_site_symmetry_2
Er01 Er01 3.4631(7) 2_656
Er01 Er01 3.5943(8) 7_666
Er01 Er02 3.3881(5) 2_656
Er01 Er02 3.5122(6) 5_666
Er01 Er02 3.7264(6) 6_665
Er01 Si03 3.225(3) 7_666
Er01 O004 2.284(6) 2_656
Er01 O004 2.192(6) .
Er01 O005 2.262(6) 6_665
Er01 O006 2.287(6) 7_656
Er01 O008 2.261(6) .
Er01 O008 2.274(7) 7_666
Er02 Er02 3.6386(8) 5_666
Er02 Si03 3.101(2) 4_556
Er02 O004 2.365(6) 5_666
Er02 O004 2.202(6) .
Er02 O005 2.312(6) 5_666
Er02 O006 2.596(6) 4_556
Er02 O006 2.355(6) 3_454
Er02 O007 2.293(6) 4_556
Er02 O007 2.322(6) 8_564
Si03 O005 1.614(6) .
Si03 O006 1.636(7) .
Si03 O007 1.626(6) .
Si03 O008 1.632(7) .

loop_
_geom_torsion_atom_site_label_1
_geom_torsion_atom_site_label_2
_geom_torsion_atom_site_label_3
_geom_torsion_atom_site_label_4
_geom_torsion
_geom_torsion_site_symmetry_1
_geom_torsion_site_symmetry_2
_geom_torsion_site_symmetry_3
_geom_torsion_site_symmetry_4
Er01 Si03 O005 Er01 -78.2(5) 7_666 . . 6_565
Er01 Si03 O005 Er02 94.8(4) 7_666 . . 5_666
Er01 Si03 O006 Er01 -170.4(3) 7_666 . . 7_656
Er01 Si03 O006 Er02 84.5(3) 7_666 . . 4_546
Er01 Si03 O006 Er02 -26.5(5) 7_666 . . 3_545
Er01 Si03 O007 Er02 44.6(6) 7_666 . . 8_565
Er01 Si03 O007 Er02 -140.5(3) 7_666 . . 4_546
Er01 Si03 O008 Er01 -128.5(6) 7_666 . . .
Er02 Si03 O005 Er01 51.9(5) 4_546 . . 6_565
Er02 Si03 O005 Er02 -135.1(3) 4_546 . . 5_666
Er02 Si03 O006 Er01 105.1(5) 4_546 . . 7_656
Er02 Si03 O006 Er02 -111.1(4) 4_546 . . 3_545
Er02 Si03 O007 Er02 -174.9(8) 4_546 . . 8_565
Er02 Si03 O008 Er01 163.3(2) 4_546 . . .
Er02 Si03 O008 Er01 -68.2(4) 4_546 . . 7_666
O005 Si03 O006 Er01 -6.8(6) . . . 7_656
O005 Si03 O006 Er02 137.0(3) . . . 3_545
O005 Si03 O006 Er02 -111.9(3) . . . 4_546
O005 Si03 O007 Er02 109.5(3) . . . 4_546
O005 Si03 O007 Er02 -65.4(7) . . . 8_565
O005 Si03 O008 Er01 -22.3(5) . . . .
O005 Si03 O008 Er01 106.1(4) . . . 7_666
O006 Si03 O005 Er01 115.9(5) . . . 6_565
O006 Si03 O005 Er02 -71.2(5) . . . 5_666
O006 Si03 O007 Er02 172.3(6) . . . 8_565
O006 Si03 O007 Er02 -12.8(4) . . . 4_546
O006 Si03 O008 Er01 -129.6(3) . . . 7_666
O006 Si03 O008 Er01 101.9(4) . . . .
O007 Si03 O005 Er01 0.2(6) . . . 6_565
O007 Si03 O005 Er02 173.1(4) . . . 5_666
O007 Si03 O006 Er01 116.1(5) . . . 7_656
O007 Si03 O006 Er02 -100.1(4) . . . 3_545
O007 Si03 O006 Er02 11.0(3) . . . 4_546
O007 Si03 O008 Er01 -148.4(4) . . . .
O007 Si03 O008 Er01 -20.0(4) . . . 7_666
O008 Si03 O005 Er01 -123.0(5) . . . 6_565
O008 Si03 O005 Er02 49.9(5) . . . 5_666
O008 Si03 O006 Er01 -129.3(5) . . . 7_656
O008 Si03 O006 Er02 14.6(4) . . . 3_545
O008 Si03 O006 Er02 125.7(3) . . . 4_546
O008 Si03 O007 Er02 -126.6(3) . . . 4_546
O008 Si03 O007 Er02 58.5(7) . . . 8_565
